data_7115427
loop_
_publ_author_name
'Jia Li'
'Ying Guo'
'Hong-Ru Fu'
'Jian Zhang'
'Rong-Bin Huang'
'Lan-Sun Zheng'
'Jun Tao'

_publ_section_title
;
 A spin-canted NiII4-based metal-organic framework with gas sorption
 properties and high adsorptive selectivity for light hydrocarbons
;
_journal_name_full Chem.Commun.
_journal_page_first 9161
_journal_paper_doi 10.1039/C4cc02396J
_journal_volume 50
_journal_year 2014
_chemical_formula_moiety 'C30 H30 N4 Ni4 O17'
_chemical_formula_sum 'C30 H30 N4 Ni4 O17'
_chemical_formula_weight 953.42
_chemical_name_systematic
;
 ? 
;
_space_group_crystal_system monoclinic
_space_group_IT_number 14
_space_group_name_Hall '-P 2ybc'
_space_group_name_H-M_alt 'P 1 21/c 1'
_symmetry_space_group_name_Hall '-P 2ybc'
_symmetry_space_group_name_H-M 'P 1 21/c 1'
_atom_sites_solution_hydrogens geom
_atom_sites_solution_primary direct
_atom_sites_solution_secondary difmap
_audit_creation_date 2014-03-31
_audit_creation_method
;
  Olex2 1.2
  (compiled Apr 23 2013 17:54:37, GUI svn.r4466)
;
_cell_angle_alpha 90.00
_cell_angle_beta 96.497(5)
_cell_angle_gamma 90.00
_cell_formula_units_Z 4
_cell_length_a 12.8539(5)
_cell_length_b 14.4578(8)
_cell_length_c 30.4530(17)
_cell_measurement_temperature 100.01(10)
_cell_volume 5623.0(5)
_computing_molecular_graphics
;
O. V. Dolomanov, L. J. Bourhis, R. J. Gildea, J. A. K. Howard and H. Puschmann,
OLEX2: a complete structure solution, refinement and analysis program.
J. Appl. Cryst. (2009). 42, 339-341.
;
_computing_publication_material
;
O. V. Dolomanov, L. J. Bourhis, R. J. Gildea, J. A. K. Howard and H. Puschmann,
OLEX2: a complete structure solution, refinement and analysis program.
J. Appl. Cryst. (2009). 42, 339-341.
;
_computing_structure_refinement
;
XL, G.M. Sheldrick, Acta Cryst.
(2008). A64, 112-122
;
_computing_structure_solution 'SHELXS-97 (Sheldrick, 1990)'
_diffrn_ambient_temperature 100.01(10)
_diffrn_measured_fraction_theta_full 0.998
_diffrn_measured_fraction_theta_max 0.998
_diffrn_measurement_device_type 'multiwire proportional'
_diffrn_measurement_method 'phi and omega scans'
_diffrn_radiation_monochromator graphite
_diffrn_radiation_type MoK\a
_diffrn_radiation_wavelength 0.71073
_diffrn_reflns_av_R_equivalents 0.0591
_diffrn_reflns_av_unetI/netI 0.0888
_diffrn_reflns_limit_h_max 15
_diffrn_reflns_limit_h_min -15
_diffrn_reflns_limit_k_max 17
_diffrn_reflns_limit_k_min -15
_diffrn_reflns_limit_l_max 28
_diffrn_reflns_limit_l_min -37
_diffrn_reflns_number 28515
_diffrn_reflns_theta_full 26.00
_diffrn_reflns_theta_max 26.00
_diffrn_reflns_theta_min 3.34
_diffrn_source 'fine-focus sealed tube'
_exptl_absorpt_coefficient_mu 1.371
_exptl_absorpt_correction_type none
_exptl_crystal_density_diffrn 1.126
_exptl_crystal_density_method 'not measured'
_exptl_crystal_F_000 1944
_platon_squeeze_details
;
;
_refine_diff_density_max 0.628
_refine_diff_density_min -0.637
_refine_diff_density_rms 0.106
_refine_ls_extinction_method none
_refine_ls_goodness_of_fit_ref 0.977
_refine_ls_hydrogen_treatment mixed
_refine_ls_matrix_type full
_refine_ls_number_parameters 499
_refine_ls_number_reflns 11013
_refine_ls_number_restraints 0
_refine_ls_restrained_S_all 0.977
_refine_ls_R_factor_all 0.0659
_refine_ls_R_factor_gt 0.0460
_refine_ls_shift/su_max 0.001
_refine_ls_shift/su_mean 0.000
_refine_ls_structure_factor_coef Fsqd
_refine_ls_weighting_details 'calc w=1/[\s^2^(Fo^2^)+(0.0511P)^2^+0.0000P] where P=(Fo^2^+2Fc^2^)/3'
_refine_ls_weighting_scheme calc
_refine_ls_wR_factor_gt 0.1098
_refine_ls_wR_factor_ref 0.1183
_reflns_number_gt 7861
_reflns_number_total 11013
_reflns_threshold_expression >2sigma(I)
_cod_data_source_file c4cc02396j2.cif
_cod_data_source_block 1S
_cod_database_code 7115427
_olex2_refinement_description
;
1. Fixed Uiso
 At 1.2 times of:
  All C(H) groups, All O(H) groups
 At 1.5 times of:
  All C(H,H,H) groups, All O(H,H) groups
2.a Rotating group:
 O1W(H1WA,H1WB), O2W(H2WA,H2WB), O3W(H3WA,H3WB)
2.b Ternary CH refined with riding coordinates:
 O13(H13), O14(H14)
2.c Me refined with riding coordinates:
 C9(H9A,H9B,H9C), C8(H8A,H8B,H8C), C17(H17A,H17B,H17C), C18(H18A,H18B,H18C)
2.d Aromatic/amide H refined with riding coordinates:
 C25(H25), C28(H28), C3(H3), C23(H23), C22(H22), C29(H29), C12(H12), C19(H19),
 C20(H20), C26(H26)
;

loop_
_space_group_symop_id
_space_group_symop_operation_xyz
1 'x, y, z'
2 '-x, y+1/2, -z+1/2'
3 '-x, -y, -z'
4 'x, -y-1/2, z-1/2'

loop_
_atom_site_label
_atom_site_type_symbol
_atom_site_fract_x
_atom_site_fract_y
_atom_site_fract_z
_atom_site_U_iso_or_equiv
_atom_site_adp_type
_atom_site_occupancy
_atom_site_symmetry_multiplicity
_atom_site_calc_flag
_atom_site_refinement_flags
Ni1 Ni 0.87276(3) 0.78238(3) 0.066406(15) 0.01047(12) Uani 1 1 d .
Ni2 Ni 1.19672(3) 0.90705(3) 0.111829(15) 0.01148(12) Uani 1 1 d .
Ni3 Ni 1.12926(3) 0.70616(3) 0.119069(15) 0.00959(12) Uani 1 1 d .
Ni4 Ni 0.97333(3) 0.80990(3) 0.161134(15) 0.00921(12) Uani 1 1 d .
O1 O 1.14677(17) 0.79637(16) 0.06652(8) 0.0119(5) Uani 1 1 d .
O4 O 1.07542(16) 1.10210(16) -0.10777(8) 0.0106(5) Uani 1 1 d .
O13 O 0.97009(17) 0.71444(16) 0.11129(8) 0.0116(5) Uani 1 1 d .
H13 H 0.9387 0.6563 0.1198 0.014 Uiso 1 1 calc R
O6 O 1.28879(17) 0.69812(17) 0.13018(8) 0.0146(6) Uani 1 1 d .
O9 O 1.00766(17) 0.71096(16) 0.20889(8) 0.0124(5) Uani 1 1 d .
O10 O 1.11999(17) 0.62570(16) 0.17397(8) 0.0122(5) Uani 1 1 d .
O14 O 1.12734(16) 0.82823(15) 0.15373(8) 0.0100(5) Uani 1 1 d .
H14 H 1.1707 0.8235 0.1822 0.012 Uiso 1 1 calc R
O3 O 0.93606(17) 1.01960(16) -0.09172(8) 0.0136(6) Uani 1 1 d .
O11 O 1.16740(17) 0.33457(17) -0.02871(8) 0.0144(6) Uani 1 1 d .
O2 O 0.98763(17) 0.80313(16) 0.02689(8) 0.0132(5) Uani 1 1 d .
O8 O 1.81930(16) 0.78606(16) 0.16834(8) 0.0125(5) Uani 1 1 d .
O7 O 1.74457(17) 0.75890(17) 0.09889(8) 0.0145(6) Uani 1 1 d .
O5 O 1.33918(17) 0.84726(17) 0.13071(9) 0.0169(6) Uani 1 1 d .
O1W O 1.23834(18) 1.01501(17) 0.15509(9) 0.0212(6) Uani 1 1 d .
H1WA H 1.1952 1.0187 0.1748 0.032 Uiso 1 1 d R
H1WB H 1.2368 1.0666 0.1408 0.032 Uiso 1 1 d R
O2W O 1.26271(19) 0.97990(19) 0.06363(9) 0.0251(7) Uani 1 1 d .
H2WA H 1.2200 0.9822 0.0395 0.038 Uiso 1 1 d R
H2WB H 1.3199 0.9532 0.0579 0.038 Uiso 1 1 d R
N3 N 1.0313(2) 0.41444(19) 0.29302(10) 0.0108(6) Uani 1 1 d .
N1 N 1.2619(2) 0.8744(2) -0.05559(10) 0.0163(7) Uani 1 1 d .
O3W O 0.78382(17) 0.86828(17) 0.02117(9) 0.0180(6) Uani 1 1 d .
H3WA H 0.8150 0.9206 0.0190 0.027 Uiso 1 1 d R
H3WB H 0.7233 0.8782 0.0299 0.027 Uiso 1 1 d R
C13 C 1.6479(2) 0.7281(2) 0.15889(12) 0.0110(8) Uani 1 1 d .
N4 N 1.1417(2) 0.5865(2) 0.08277(10) 0.0144(7) Uani 1 1 d .
C25 C 1.1961(3) 0.5150(3) 0.10262(13) 0.0208(9) Uani 1 1 d .
H25 H 1.2228 0.5209 0.1322 0.025 Uiso 1 1 calc R
N2 N 1.5658(2) 0.6381(2) 0.21166(11) 0.0210(8) Uani 1 1 d .
O12 O 1.2167(2) 0.26460(19) 0.03623(10) 0.0312(7) Uani 1 1 d .
C4 C 1.1029(3) 0.9603(2) -0.06810(12) 0.0114(8) Uani 1 1 d .
C28 C 1.1246(3) 0.4982(3) 0.01592(13) 0.0180(8) Uani 1 1 d .
H28 H 1.1010 0.4952 -0.0141 0.022 Uiso 1 1 calc R
C11 C 1.4611(2) 0.7320(3) 0.15889(12) 0.0123(8) Uani 1 1 d .
C3 C 1.0662(3) 0.9153(2) -0.03339(12) 0.0113(8) Uani 1 1 d .
H3 H 0.9980 0.9259 -0.0273 0.014 Uiso 1 1 calc R
C23 C 0.9839(3) 0.4958(2) 0.29767(12) 0.0132(8) Uani 1 1 d .
H23 H 0.9423 0.5020 0.3206 0.016 Uiso 1 1 calc R
C6 C 1.0330(3) 1.0329(2) -0.09148(12) 0.0112(8) Uani 1 1 d .
C7 C 1.0846(3) 0.8139(2) 0.03197(12) 0.0120(8) Uani 1 1 d .
C16 C 1.3533(3) 0.7617(3) 0.13828(12) 0.0146(8) Uani 1 1 d .
C24 C 1.0613(2) 0.6388(2) 0.20368(12) 0.0118(8) Uani 1 1 d .
C22 C 0.9931(2) 0.5698(2) 0.27080(12) 0.0132(8) Uani 1 1 d .
H22 H 0.9597 0.6253 0.2758 0.016 Uiso 1 1 calc R
C1 C 1.2294(3) 0.8347(2) -0.01917(13) 0.0158(8) Uani 1 1 d .
C15 C 1.7449(2) 0.7601(2) 0.14061(13) 0.0132(8) Uani 1 1 d .
C2 C 1.1291(3) 0.8543(2) -0.00724(12) 0.0126(8) Uani 1 1 d .
C27 C 1.1770(3) 0.4237(3) 0.03682(13) 0.0174(8) Uani 1 1 d .
C21 C 1.0530(2) 0.5615(2) 0.23566(12) 0.0114(8) Uani 1 1 d .
C29 C 1.1077(3) 0.5774(3) 0.04003(13) 0.0191(9) Uani 1 1 d .
H29 H 1.0710 0.6262 0.0257 0.023 Uiso 1 1 calc R
C14 C 1.6521(3) 0.6660(3) 0.19423(13) 0.0184(9) Uani 1 1 d .
C5 C 1.2027(3) 0.9380(2) -0.07900(13) 0.0144(8) Uani 1 1 d .
C12 C 1.5499(2) 0.7609(2) 0.14154(12) 0.0129(8) Uani 1 1 d .
H12 H 1.5444 0.8024 0.1181 0.015 Uiso 1 1 calc R
C19 C 1.0896(3) 0.4057(3) 0.25931(13) 0.0199(9) Uani 1 1 d .
H19 H 1.1230 0.3497 0.2554 0.024 Uiso 1 1 calc R
C20 C 1.1017(3) 0.4770(3) 0.23028(13) 0.0215(9) Uani 1 1 d .
H20 H 1.1422 0.4687 0.2072 0.026 Uiso 1 1 calc R
C30 C 1.1885(3) 0.3334(3) 0.01260(13) 0.0174(8) Uani 1 1 d .
C9 C 1.2496(3) 0.9785(3) -0.11765(13) 0.0232(9) Uani 1 1 d .
H9A H 1.3174 0.9519 -0.1194 0.035 Uiso 1 1 calc R
H9B H 1.2564 1.0443 -0.1139 0.035 Uiso 1 1 calc R
H9C H 1.2050 0.9654 -0.1444 0.035 Uiso 1 1 calc R
C8 C 1.3041(3) 0.7697(3) 0.00583(14) 0.0228(9) Uani 1 1 d .
H8A H 1.3686 0.7688 -0.0073 0.034 Uiso 1 1 calc R
H8B H 1.2744 0.7087 0.0049 0.034 Uiso 1 1 calc R
H8C H 1.3174 0.7897 0.0360 0.034 Uiso 1 1 calc R
C17 C 1.7537(3) 0.6238(3) 0.21507(15) 0.0315(11) Uani 1 1 d .
H17A H 1.7398 0.5838 0.2389 0.047 Uiso 1 1 calc R
H17B H 1.8007 0.6721 0.2263 0.047 Uiso 1 1 calc R
H17C H 1.7851 0.5887 0.1933 0.047 Uiso 1 1 calc R
C26 C 1.2136(3) 0.4338(3) 0.08098(14) 0.0246(9) Uani 1 1 d .
H26 H 1.2501 0.3858 0.0961 0.029 Uiso 1 1 calc R
C10 C 1.4710(3) 0.6703(3) 0.19427(13) 0.0193(9) Uani 1 1 d .
C18 C 1.3796(3) 0.6396(3) 0.21753(15) 0.0331(11) Uani 1 1 d .
H18A H 1.4036 0.5978 0.2410 0.050 Uiso 1 1 calc R
H18B H 1.3291 0.6089 0.1969 0.050 Uiso 1 1 calc R
H18C H 1.3477 0.6926 0.2295 0.050 Uiso 1 1 calc R

loop_
_atom_site_aniso_label
_atom_site_aniso_U_11
_atom_site_aniso_U_22
_atom_site_aniso_U_33
_atom_site_aniso_U_23
_atom_site_aniso_U_13
_atom_site_aniso_U_12
Ni1 0.0079(2) 0.0121(2) 0.0112(3) -0.0003(2) 0.00007(18) 0.00022(18)
Ni2 0.0074(2) 0.0114(2) 0.0155(3) 0.0014(2) 0.00063(19) -0.00050(18)
Ni3 0.0076(2) 0.0109(2) 0.0102(3) 0.00028(19) 0.00035(18) 0.00079(17)
Ni4 0.0077(2) 0.0098(2) 0.0099(3) -0.00036(19) 0.00027(18) -0.00015(18)
O1 0.0107(11) 0.0158(13) 0.0089(14) 0.0016(11) 0.0000(10) 0.0010(10)
O4 0.0098(11) 0.0110(13) 0.0104(13) 0.0018(11) -0.0015(10) -0.0030(10)
O13 0.0101(11) 0.0127(13) 0.0121(14) 0.0001(11) 0.0020(10) 0.0001(10)
O6 0.0082(11) 0.0158(13) 0.0199(15) 0.0042(12) 0.0017(11) 0.0000(10)
O9 0.0145(12) 0.0095(13) 0.0126(14) 0.0002(11) -0.0012(10) 0.0016(10)
O10 0.0117(11) 0.0140(13) 0.0113(14) 0.0018(11) 0.0028(10) 0.0021(10)
O14 0.0082(11) 0.0138(13) 0.0076(13) 0.0003(11) -0.0010(10) -0.0023(10)
O3 0.0103(12) 0.0132(13) 0.0173(15) 0.0034(11) 0.0016(10) -0.0006(10)
O11 0.0115(12) 0.0179(14) 0.0134(15) -0.0037(12) -0.0003(11) 0.0013(10)
O2 0.0083(11) 0.0180(13) 0.0135(14) 0.0011(11) 0.0017(10) 0.0003(10)
O8 0.0076(11) 0.0156(13) 0.0144(14) 0.0012(11) 0.0018(10) -0.0027(10)
O7 0.0086(11) 0.0194(14) 0.0150(15) -0.0032(12) -0.0002(10) 0.0011(10)
O5 0.0098(12) 0.0165(14) 0.0239(16) 0.0004(12) -0.0007(11) 0.0001(10)
O1W 0.0185(13) 0.0185(14) 0.0271(17) -0.0050(13) 0.0051(12) -0.0024(11)
O2W 0.0148(13) 0.0309(16) 0.0308(18) 0.0077(14) 0.0069(12) 0.0006(12)
N3 0.0092(13) 0.0119(16) 0.0112(17) 0.0021(13) 0.0005(12) -0.0017(12)
N1 0.0111(14) 0.0206(17) 0.0175(18) 0.0050(15) 0.0037(13) 0.0042(13)
O3W 0.0115(12) 0.0174(14) 0.0243(16) -0.0017(12) -0.0011(11) -0.0008(11)
C13 0.0090(16) 0.0112(18) 0.013(2) 0.0014(15) 0.0024(15) 0.0012(14)
N4 0.0136(14) 0.0181(17) 0.0119(17) -0.0018(14) 0.0026(13) 0.0028(13)
C25 0.027(2) 0.021(2) 0.013(2) 0.0012(18) -0.0029(17) 0.0098(17)
N2 0.0126(15) 0.0298(19) 0.0199(19) 0.0116(16) -0.0008(14) -0.0021(14)
O12 0.0525(19) 0.0197(15) 0.0190(17) -0.0043(13) -0.0070(14) 0.0106(14)
C4 0.0139(17) 0.0076(18) 0.012(2) 0.0008(15) -0.0015(15) -0.0008(14)
C28 0.0216(19) 0.018(2) 0.013(2) -0.0010(17) -0.0038(16) 0.0002(16)
C11 0.0058(15) 0.020(2) 0.010(2) 0.0006(16) -0.0021(14) 0.0019(15)
C3 0.0103(16) 0.0108(18) 0.013(2) -0.0001(16) 0.0046(15) 0.0033(14)
C23 0.0110(16) 0.017(2) 0.012(2) 0.0007(16) 0.0017(15) 0.0002(15)
C6 0.0135(17) 0.0129(19) 0.0073(19) -0.0032(16) 0.0013(15) 0.0041(15)
C7 0.0149(17) 0.0096(18) 0.011(2) -0.0008(16) -0.0006(15) 0.0013(15)
C16 0.0139(17) 0.023(2) 0.007(2) 0.0007(17) 0.0042(15) 0.0019(16)
C24 0.0096(16) 0.0123(19) 0.012(2) -0.0018(16) -0.0031(15) -0.0023(15)
C22 0.0115(16) 0.0136(19) 0.014(2) -0.0025(16) 0.0008(15) 0.0015(15)
C1 0.0103(16) 0.0154(19) 0.021(2) -0.0015(17) -0.0019(16) 0.0025(15)
C15 0.0077(16) 0.0138(19) 0.018(2) 0.0020(16) 0.0001(15) 0.0044(14)
C2 0.0115(16) 0.0132(19) 0.013(2) -0.0022(16) 0.0005(15) 0.0018(14)
C27 0.0129(17) 0.018(2) 0.021(2) -0.0020(18) 0.0021(16) 0.0007(15)
C21 0.0101(16) 0.0099(18) 0.014(2) 0.0030(16) -0.0018(15) -0.0017(14)
C29 0.0165(18) 0.021(2) 0.019(2) 0.0034(18) -0.0014(16) 0.0014(16)
C14 0.0102(17) 0.022(2) 0.022(2) 0.0057(18) -0.0013(16) 0.0019(16)
C5 0.0117(16) 0.0118(19) 0.019(2) -0.0011(16) -0.0006(15) 0.0008(15)
C12 0.0103(16) 0.017(2) 0.010(2) 0.0000(16) -0.0027(15) -0.0015(15)
C19 0.028(2) 0.017(2) 0.016(2) 0.0071(17) 0.0103(18) 0.0067(17)
C20 0.032(2) 0.018(2) 0.017(2) 0.0036(18) 0.0124(18) 0.0049(18)
C30 0.0175(18) 0.0128(19) 0.021(2) -0.0021(18) -0.0024(17) 0.0023(15)
C9 0.0212(19) 0.030(2) 0.021(2) 0.0084(19) 0.0117(18) 0.0048(18)
C8 0.0190(19) 0.023(2) 0.027(3) 0.0080(19) 0.0058(18) 0.0085(17)
C17 0.0116(18) 0.036(3) 0.046(3) 0.023(2) 0.0018(19) 0.0032(18)
C26 0.030(2) 0.021(2) 0.021(2) 0.0007(19) -0.0039(18) 0.0104(18)
C10 0.0120(17) 0.028(2) 0.019(2) 0.0048(18) 0.0031(16) -0.0015(16)
C18 0.0132(18) 0.058(3) 0.028(3) 0.024(2) 0.0011(18) 0.000(2)

loop_
_atom_type_symbol
_atom_type_description
_atom_type_scat_dispersion_real
_atom_type_scat_dispersion_imag
_atom_type_scat_source
C C 0.0033 0.0016 'International Tables Vol C Tables 4.2.6.8 and 6.1.1.4'
H H 0.0000 0.0000 'International Tables Vol C Tables 4.2.6.8 and 6.1.1.4'
N N 0.0061 0.0033 'International Tables Vol C Tables 4.2.6.8 and 6.1.1.4'
O O 0.0106 0.0060 'International Tables Vol C Tables 4.2.6.8 and 6.1.1.4'
Ni Ni 0.3393 1.1124 'International Tables Vol C Tables 4.2.6.8 and 6.1.1.4'

loop_
_geom_angle_atom_site_label_1
_geom_angle_atom_site_label_2
_geom_angle_atom_site_label_3
_geom_angle
_geom_angle_site_symmetry_1
_geom_angle_site_symmetry_3
O13 Ni1 O4 81.55(9) . 3_775
O13 Ni1 O11 94.30(10) . 3_765
O13 Ni1 O2 92.12(9) . .
O13 Ni1 O7 93.65(10) . 1_455
O13 Ni1 O3W 172.55(10) . .
O11 Ni1 O4 175.64(9) 3_765 3_775
O11 Ni1 O3W 92.07(10) 3_765 .
O2 Ni1 O4 91.98(9) . 3_775
O2 Ni1 O11 86.83(9) . 3_765
O2 Ni1 O7 172.65(10) . 1_455
O2 Ni1 O3W 84.37(9) . .
O7 Ni1 O4 93.36(9) 1_455 3_775
O7 Ni1 O11 88.21(9) 1_455 3_765
O7 Ni1 O3W 90.40(10) 1_455 .
O3W Ni1 O4 91.98(9) . 3_775
O14 Ni2 O1 82.15(9) . .
O14 Ni2 O3 93.98(9) . 3_775
O14 Ni2 O5 91.70(10) . .
O14 Ni2 O1W 97.21(10) . .
O14 Ni2 O2W 174.41(11) . .
O3 Ni2 O1 90.87(9) 3_775 .
O3 Ni2 O5 173.34(10) 3_775 .
O3 Ni2 O1W 86.93(10) 3_775 .
O3 Ni2 O2W 85.33(10) 3_775 .
O5 Ni2 O1 93.34(9) . .
O5 Ni2 O1W 88.92(10) . .
O5 Ni2 O2W 89.35(10) . .
O1W Ni2 O1 177.67(9) . .
O2W Ni2 O1 92.30(10) . .
O2W Ni2 O1W 88.30(11) . .
O1 Ni3 Ni4 98.86(6) . .
O13 Ni3 Ni4 44.66(7) . .
O13 Ni3 O1 93.90(9) . .
O13 Ni3 O6 177.17(10) . .
O13 Ni3 O10 88.73(9) . .
O13 Ni3 O14 86.51(9) . .
O13 Ni3 N4 97.14(10) . .
O6 Ni3 Ni4 133.15(7) . .
O6 Ni3 O1 88.24(9) . .
O6 Ni3 O10 89.00(9) . .
O6 Ni3 O14 91.95(9) . .
O6 Ni3 N4 84.50(10) . .
O10 Ni3 Ni4 80.05(6) . .
O10 Ni3 O1 175.02(10) . .
O10 Ni3 O14 93.62(9) . .
O10 Ni3 N4 88.64(11) . .
O14 Ni3 Ni4 44.30(6) . .
O14 Ni3 O1 82.33(9) . .
O14 Ni3 N4 175.76(10) . .
N4 Ni3 Ni4 139.80(8) . .
N4 Ni3 O1 95.23(11) . .
O4 Ni4 Ni3 97.55(6) 3_775 .
O13 Ni4 Ni3 44.33(6) . .
O13 Ni4 O4 81.71(9) . 3_775
O13 Ni4 O9 92.30(10) . .
O13 Ni4 N3 174.47(11) . 2_755
O9 Ni4 Ni3 81.33(6) . .
O9 Ni4 O4 172.26(9) . 3_775
O9 Ni4 N3 92.95(11) . 2_755
O14 Ni4 Ni3 44.93(6) . .
O14 Ni4 O4 92.52(9) . 3_775
O14 Ni4 O13 86.80(9) . .
O14 Ni4 O9 92.03(9) . .
O14 Ni4 O8 177.78(9) . 1_455
O14 Ni4 N3 94.74(10) . 2_755
O8 Ni4 Ni3 133.06(7) 1_455 .
O8 Ni4 O4 88.71(9) 1_455 3_775
O8 Ni4 O13 91.56(9) 1_455 .
O8 Ni4 O9 86.54(9) 1_455 .
O8 Ni4 N3 87.04(10) 1_455 2_755
N3 Ni4 Ni3 138.48(7) 2_755 .
N3 Ni4 O4 92.91(10) 2_755 3_775
Ni3 O1 Ni2 91.33(9) . .
C7 O1 Ni2 119.6(2) . .
C7 O1 Ni3 130.0(2) . .
Ni4 O4 Ni1 91.61(9) 3_775 3_775
C6 O4 Ni1 120.1(2) . 3_775
C6 O4 Ni4 132.6(2) . 3_775
Ni1 O13 Ni3 130.54(12) . .
Ni1 O13 Ni4 97.70(10) . .
Ni3 O13 Ni4 91.00(9) . .
C16 O6 Ni3 128.7(2) . .
C24 O9 Ni4 124.1(2) . .
C24 O10 Ni3 126.6(2) . .
Ni2 O14 Ni3 97.45(10) . .
Ni2 O14 Ni4 131.01(12) . .
Ni4 O14 Ni3 90.77(9) . .
C6 O3 Ni2 135.6(2) . 3_775
C30 O11 Ni1 123.7(2) . 3_765
C7 O2 Ni1 136.7(2) . .
C15 O8 Ni4 130.5(2) . 1_655
C15 O7 Ni1 124.8(2) . 1_655
C16 O5 Ni2 124.6(2) . .
C23 N3 Ni4 121.5(2) . 2_745
C23 N3 C19 117.6(3) . .
C19 N3 Ni4 120.6(2) . 2_745
C5 N1 C1 121.0(3) . .
C14 C13 C15 121.6(3) . .
C12 C13 C15 120.7(3) . .
C12 C13 C14 117.8(3) . .
C25 N4 Ni3 117.9(3) . .
C29 N4 Ni3 124.6(3) . .
C29 N4 C25 117.2(3) . .
N4 C25 C26 122.8(4) . .
C10 N2 C14 119.2(3) . .
C3 C4 C6 117.2(3) . .
C3 C4 C5 118.6(3) . .
C5 C4 C6 124.2(3) . .
C27 C28 C29 119.6(4) . .
C12 C11 C16 120.9(3) . .
C12 C11 C10 118.9(3) . .
C10 C11 C16 120.0(3) . .
C4 C3 C2 121.1(3) . .
N3 C23 C22 123.8(3) . .
O4 C6 C4 118.3(3) . .
O3 C6 O4 126.0(3) . .
O3 C6 C4 115.6(3) . .
O1 C7 C2 118.4(3) . .
O2 C7 O1 127.0(3) . .
O2 C7 C2 114.5(3) . .
O6 C16 O5 127.3(3) . .
O6 C16 C11 115.5(3) . .
O5 C16 C11 117.2(3) . .
O9 C24 C21 117.0(3) . .
O10 C24 O9 126.3(3) . .
O10 C24 C21 116.7(3) . .
C23 C22 C21 119.1(3) . .
N1 C1 C2 120.1(3) . .
N1 C1 C8 116.4(3) . .
C2 C1 C8 123.5(3) . .
O8 C15 O7 126.2(3) . .
O8 C15 C13 116.4(3) . .
O7 C15 C13 117.4(3) . .
C3 C2 C7 117.2(3) . .
C3 C2 C1 118.1(3) . .
C1 C2 C7 124.7(3) . .
C28 C27 C30 121.0(4) . .
C26 C27 C28 117.3(4) . .
C26 C27 C30 121.6(3) . .
C22 C21 C24 121.5(3) . .
C22 C21 C20 117.5(3) . .
C20 C21 C24 121.0(3) . .
N4 C29 C28 122.9(4) . .
C13 C14 C17 122.6(3) . .
N2 C14 C13 122.2(3) . .
N2 C14 C17 115.2(3) . .
N1 C5 C4 120.7(3) . .
N1 C5 C9 115.4(3) . .
C4 C5 C9 123.8(3) . .
C11 C12 C13 120.3(3) . .
N3 C19 C20 122.2(3) . .
C19 C20 C21 119.8(3) . .
O11 C30 O12 126.9(4) . .
O11 C30 C27 117.0(3) . .
O12 C30 C27 116.2(3) . .
C25 C26 C27 120.0(4) . .
N2 C10 C11 121.5(3) . .
N2 C10 C18 115.5(3) . .
C11 C10 C18 123.0(3) . .

loop_
_geom_bond_atom_site_label_1
_geom_bond_atom_site_label_2
_geom_bond_distance
_geom_bond_site_symmetry_2
Ni1 O4 2.152(2) 3_775
Ni1 O13 2.003(2) .
Ni1 O11 2.076(2) 3_765
Ni1 O2 2.030(2) .
Ni1 O7 2.044(2) 1_455
Ni1 O3W 2.095(3) .
Ni2 O1 2.162(2) .
Ni2 O14 1.995(2) .
Ni2 O3 2.044(2) 3_775
Ni2 O5 2.048(2) .
Ni2 O1W 2.073(3) .
Ni2 O2W 2.065(3) .
Ni3 Ni4 2.9135(6) .
Ni3 O1 2.096(2) .
Ni3 O13 2.036(2) .
Ni3 O6 2.043(2) .
Ni3 O10 2.051(2) .
Ni3 O14 2.058(2) .
Ni3 N4 2.069(3) .
Ni4 O4 2.103(2) 3_775
Ni4 O13 2.048(2) .
Ni4 O9 2.052(2) .
Ni4 O14 2.035(2) .
Ni4 O8 2.046(2) 1_455
Ni4 N3 2.063(3) 2_755
O1 C7 1.272(4) .
O4 Ni1 2.152(2) 3_775
O4 Ni4 2.103(2) 3_775
O4 C6 1.267(4) .
O6 C16 1.244(4) .
O9 C24 1.270(4) .
O10 C24 1.256(4) .
O3 Ni2 2.044(2) 3_775
O3 C6 1.260(4) .
O11 Ni1 2.076(2) 3_765
O11 C30 1.257(4) .
O2 C7 1.249(4) .
O8 Ni4 2.046(2) 1_655
O8 C15 1.259(4) .
O7 Ni1 2.044(2) 1_655
O7 C15 1.270(4) .
O5 C16 1.267(4) .
N3 Ni4 2.063(3) 2_745
N3 C23 1.339(4) .
N3 C19 1.344(4) .
N1 C1 1.356(5) .
N1 C5 1.345(5) .
C13 C15 1.495(5) .
C13 C14 1.399(5) .
C13 C12 1.392(5) .
N4 C25 1.351(5) .
N4 C29 1.332(5) .
C25 C26 1.377(5) .
N2 C14 1.345(4) .
N2 C10 1.354(5) .
O12 C30 1.257(5) .
C4 C3 1.370(5) .
C4 C6 1.507(5) .
C4 C5 1.399(5) .
C28 C27 1.386(5) .
C28 C29 1.391(5) .
C11 C16 1.517(5) .
C11 C12 1.375(5) .
C11 C10 1.394(5) .
C3 C2 1.386(5) .
C23 C22 1.361(5) .
C7 C2 1.499(5) .
C24 C21 1.494(5) .
C22 C21 1.393(5) .
C1 C2 1.408(4) .
C1 C8 1.490(5) .
C27 C30 1.515(5) .
C27 C26 1.381(6) .
C21 C20 1.390(5) .
C14 C17 1.514(5) .
C5 C9 1.501(5) .
C19 C20 1.378(5) .
C10 C18 1.507(5) .

loop_
_platon_squeeze_void_nr
_platon_squeeze_void_average_x
_platon_squeeze_void_average_y
_platon_squeeze_void_average_z
_platon_squeeze_void_volume
_platon_squeeze_void_count_electrons
_platon_squeeze_void_content
1 -0.145 0.376 0.092 2669 575 ' '
